data_4509608
loop_
_publ_author_name
'Liu, Dongsheng'
'Huang, Gansheng'
'Huang, Changcang'
'Huang, Xihe'
'Chen, Jianzhong'
'You, XiaoZeng'

_publ_section_title
;
 Cadmium Coordination Polymers Constructed from in Situ Generated
 Amino-Tetrazole Ligand: Effect of the Conditions on the Structures and
 Topologies
;
_journal_issue 12
_journal_name_full 'Crystal Growth &amp; Design'
_journal_page_first 5117
_journal_paper_doi 10.1021/cg900505v
_journal_volume 9
_journal_year 2009
_chemical_formula_moiety 'C9 H22 Cd5 N45 O4 S0.5'
_chemical_formula_sum 'C9 H22 Cd5 N45 O4 S0.5'
_chemical_formula_weight 1402.66
_chemical_name_systematic
;
 ?
;
_space_group_IT_number 194
_symmetry_cell_setting hexagonal
_symmetry_space_group_name_Hall '-P 6c 2c'
_symmetry_space_group_name_H-M 'P 63/m m c'
_atom_sites_solution_hydrogens geom
_atom_sites_solution_primary direct
_atom_sites_solution_secondary difmap
_audit_creation_method SHELXL-97
_cell_angle_alpha 90.00
_cell_angle_beta 90.00
_cell_angle_gamma 120.00
_cell_formula_units_Z 2
_cell_length_a 13.0628(18)
_cell_length_b 13.0628(18)
_cell_length_c 13.522(3)
_cell_measurement_reflns_used 25
_cell_measurement_temperature 298(2)
_cell_measurement_theta_max 18
_cell_measurement_theta_min 12
_cell_volume 1998.2(6)
_computing_cell_refinement CrystalClear
_computing_data_collection 'CrystalClear (Rigaku, 2002)'
_computing_data_reduction CrystalClear
_computing_molecular_graphics SHELXTL
_computing_publication_material SHELXTL
_computing_structure_refinement SHELXTL
_computing_structure_solution 'SHELXTL (Siemens, 1994)'
_diffrn_ambient_temperature 298(2)
_diffrn_measured_fraction_theta_full 0.997
_diffrn_measured_fraction_theta_max 0.997
_diffrn_measurement_device_type 'Rigaku Mercury CCD area-detector'
_diffrn_measurement_method \w
_diffrn_radiation_monochromator graphite
_diffrn_radiation_source 'fine-focus sealed tube'
_diffrn_radiation_type MoK\a
_diffrn_radiation_wavelength 0.71073
_diffrn_reflns_av_R_equivalents 0.0561
_diffrn_reflns_av_sigmaI/netI 0.0172
_diffrn_reflns_limit_h_max 15
_diffrn_reflns_limit_h_min -15
_diffrn_reflns_limit_k_max 14
_diffrn_reflns_limit_k_min -15
_diffrn_reflns_limit_l_max 15
_diffrn_reflns_limit_l_min -15
_diffrn_reflns_number 12568
_diffrn_reflns_theta_full 24.69
_diffrn_reflns_theta_max 24.69
_diffrn_reflns_theta_min 3.01
_diffrn_standards_decay_% None
_diffrn_standards_interval_time None
_diffrn_standards_number None
_exptl_absorpt_coefficient_mu 2.724
_exptl_absorpt_correction_T_max 0.601
_exptl_absorpt_correction_T_min 0.531
_exptl_absorpt_correction_type multi-scan
_exptl_absorpt_process_details 'RAPID AUTO (Rigaku Corporation, 1998)'
_exptl_crystal_colour Colourless
_exptl_crystal_density_diffrn 2.282
_exptl_crystal_density_method 'not measured'
_exptl_crystal_description Parallelepiped
_exptl_crystal_F_000 1310
_exptl_crystal_size_max 0.25
_exptl_crystal_size_mid 0.22
_exptl_crystal_size_min 0.18
_refine_diff_density_max 1.138
_refine_diff_density_min -0.787
_refine_diff_density_rms 0.201
_refine_ls_extinction_coef 0.0026(13)
_refine_ls_extinction_expression Fc^*^=kFc[1+0.001xFc^2^\l^3^/sin(2\q)]^-1/4^
_refine_ls_extinction_method SHELXL
_refine_ls_goodness_of_fit_ref 1.108
_refine_ls_hydrogen_treatment constr
_refine_ls_matrix_type full
_refine_ls_number_parameters 73
_refine_ls_number_reflns 682
_refine_ls_number_restraints 0
_refine_ls_restrained_S_all 1.108
_refine_ls_R_factor_all 0.0725
_refine_ls_R_factor_gt 0.0725
_refine_ls_shift/su_max 0.010
_refine_ls_shift/su_mean 0.002
_refine_ls_structure_factor_coef Fsqd
_refine_ls_weighting_details 'calc w=1/[\s^2^(Fo^2^)+(0.1832P)^2^+39.0292P] where P=(Fo^2^+2Fc^2^)/3'
_refine_ls_weighting_scheme calc
_refine_ls_wR_factor_gt 0.2684
_refine_ls_wR_factor_ref 0.2684
_reflns_number_gt 682
_reflns_number_total 682
_reflns_threshold_expression >2sigma(I)
_cod_data_source_file cg900505vsup5.cif
_cod_data_source_block p63mmc
_cod_depositor_comments
;
The following automatic conversions were performed:

'_symmetry_cell_setting' value 'Hexagonal' changed to 'hexagonal'
according to /home/saulius/struct/CIF-dictionaries/cif_core.dic
dictionary named 'cif_core.dic' version 2.4.2 from 2011-04-26.

Automatic conversion script
Id: cif_fix_values 1891 2012-01-12 08:04:46Z andrius 
;
_cod_original_cell_volume 1998.1(6)
_cod_original_sg_symbol_Hall '-P 6c 2c '
_cod_original_sg_symbol_H-M P63/mmc
_cod_database_code 4509608

loop_
_symmetry_equiv_pos_as_xyz
'x, y, z'
'x-y, x, z+1/2'
'-y, x-y, z'
'-x, -y, z+1/2'
'-x+y, -x, z'
'y, -x+y, z+1/2'
'x-y, -y, -z'
'-x, -x+y, -z'
'y, x, -z'
'-y, -x, -z+1/2'
'-x+y, y, -z+1/2'
'x, x-y, -z+1/2'
'-x, -y, -z'
'-x+y, -x, -z-1/2'
'y, -x+y, -z'
'x, y, -z-1/2'
'x-y, x, -z'
'-y, x-y, -z-1/2'
'-x+y, y, z'
'x, x-y, z'
'-y, -x, z'
'y, x, z-1/2'
'x-y, -y, z-1/2'
'-x, -x+y, z-1/2'

loop_
_atom_site_label
_atom_site_type_symbol
_atom_site_fract_x
_atom_site_fract_y
_atom_site_fract_z
_atom_site_U_iso_or_equiv
_atom_site_adp_type
_atom_site_occupancy
_atom_site_symmetry_multiplicity
_atom_site_calc_flag
_atom_site_refinement_flags
Cd1 Cd 0.6667 0.3333 0.10095(15) 0.0302(9) Uani 1 6 d S
Cd2 Cd 0.5000 0.5000 0.0000 0.0405(10) Uani 1 4 d S
N1 N 0.4309(11) 0.5691(11) 0.2500 0.088(13) Uani 1 4 d S
H1A H 0.4119 0.5881 0.1949 0.106 Uiso 0.50 2 calc SPR
H1B H 0.4119 0.5881 0.3051 0.106 Uiso 0.50 2 calc SPR
N2 N 0.5248(7) 0.4752(7) 0.1680(12) 0.044(4) Uani 1 2 d S
N3 N 0.5813(6) 0.4187(6) 0.2054(9) 0.035(3) Uani 1 2 d S
N4 N 0.5028(15) 0.7514(8) 0.0008(12) 0.049(5) Uani 1 2 d S
N5 N 0.5571(12) 0.6976(11) 0.0328(9) 0.051(3) Uani 1 1 d .
N6 N 0.739(3) 0.773(3) 0.137(4) 0.114(18) Uani 0.50 1 d P
H6A H 0.7917 0.8352 0.1669 0.136 Uiso 0.50 1 calc PR
H6B H 0.7420 0.7090 0.1385 0.136 Uiso 0.50 1 calc PR
C1 C 0.4920(11) 0.5080(11) 0.2500 0.039(7) Uani 1 4 d S
C2 C 0.6501(16) 0.7767(19) 0.0859(13) 0.071(6) Uani 1 1 d .
S1A S 1.0000 1.0000 0.202(13) 0.04(3) Uiso 0.05 6 d SP
S1B S 1.047(8) 0.953(8) 0.2500 0.12(5) Uiso 0.10 4 d SP
S1C S 0.955(5) 0.910(11) 0.2500 0.01(2) Uiso 0.03 4 d SP
O1 O 1.0000 1.0000 0.439(16) 0.21(10) Uiso 0.36 6 d SP
OW1 O 0.858(5) 0.716(11) 0.164(9) 0.16(4) Uiso 0.32 2 d SP

loop_
_atom_site_aniso_label
_atom_site_aniso_U_11
_atom_site_aniso_U_22
_atom_site_aniso_U_33
_atom_site_aniso_U_23
_atom_site_aniso_U_13
_atom_site_aniso_U_12
Cd1 0.0327(11) 0.0327(11) 0.0252(14) 0.000 0.000 0.0164(5)
Cd2 0.0589(13) 0.0589(13) 0.0268(14) 0.0038(3) -0.0038(3) 0.0468(11)
N1 0.17(3) 0.17(3) 0.021(11) 0.000 0.000 0.16(3)
N2 0.060(8) 0.060(8) 0.037(9) -0.001(4) 0.001(4) 0.047(9)
N3 0.056(7) 0.056(7) 0.013(5) 0.005(3) -0.005(3) 0.044(8)
N4 0.047(10) 0.048(8) 0.053(11) 0.000(4) -0.001(8) 0.024(5)
N5 0.060(8) 0.051(7) 0.054(7) 0.007(6) -0.013(6) 0.036(7)
N6 0.09(3) 0.07(2) 0.18(5) -0.02(2) -0.10(3) 0.04(2)
C1 0.063(15) 0.063(15) 0.020(14) 0.000 0.000 0.053(16)
C2 0.057(10) 0.099(14) 0.063(10) -0.035(10) -0.045(9) 0.044(9)

loop_
_atom_type_symbol
_atom_type_description
_atom_type_scat_dispersion_real
_atom_type_scat_dispersion_imag
_atom_type_scat_source
C C 0.0033 0.0016 'International Tables Vol C Tables 4.2.6.8 and 6.1.1.4'
H H 0.0000 0.0000 'International Tables Vol C Tables 4.2.6.8 and 6.1.1.4'
N N 0.0061 0.0033 'International Tables Vol C Tables 4.2.6.8 and 6.1.1.4'
O O 0.0106 0.0060 'International Tables Vol C Tables 4.2.6.8 and 6.1.1.4'
Cd Cd -0.8075 1.2024 'International Tables Vol C Tables 4.2.6.8 and 6.1.1.4'
S S 0.1246 0.1234 'International Tables Vol C Tables 4.2.6.8 and 6.1.1.4'

loop_
_geom_angle_atom_site_label_1
_geom_angle_atom_site_label_2
_geom_angle_atom_site_label_3
_geom_angle
_geom_angle_site_symmetry_1
_geom_angle_site_symmetry_3
N4 Cd1 N4 89.4(6) 15 13_665
N4 Cd1 N4 89.4(6) 15 17_655
N4 Cd1 N4 89.4(6) 13_665 17_655
N4 Cd1 N3 90.9(4) 15 5_665
N4 Cd1 N3 179.5(5) 13_665 5_665
N4 Cd1 N3 90.9(4) 17_655 5_665
N4 Cd1 N3 90.9(4) 15 3_655
N4 Cd1 N3 90.9(4) 13_665 3_655
N4 Cd1 N3 179.5(5) 17_655 3_655
N3 Cd1 N3 88.7(4) 5_665 3_655
N4 Cd1 N3 179.5(5) 15 .
N4 Cd1 N3 90.9(4) 13_665 .
N4 Cd1 N3 90.9(4) 17_655 .
N3 Cd1 N3 88.7(4) 5_665 .
N3 Cd1 N3 88.7(4) 3_655 .
N2 Cd2 N2 180.0(5) 13_665 .
N2 Cd2 N5 91.2(4) 13_665 .
N2 Cd2 N5 88.8(4) . .
N2 Cd2 N5 88.8(4) 13_665 13_665
N2 Cd2 N5 91.2(4) . 13_665
N5 Cd2 N5 180.0 . 13_665
N2 Cd2 N5 91.2(4) 13_665 21_665
N2 Cd2 N5 88.8(4) . 21_665
N5 Cd2 N5 90.5(6) . 21_665
N5 Cd2 N5 89.5(6) 13_665 21_665
N2 Cd2 N5 88.8(4) 13_665 9
N2 Cd2 N5 91.2(4) . 9
N5 Cd2 N5 89.5(6) . 9
N5 Cd2 N5 90.5(6) 13_665 9
N5 Cd2 N5 180.0(2) 21_665 9
C1 N1 H1A 120.0 . .
C1 N1 H1B 120.0 . .
H1A N1 H1B 120.0 . .
C1 N2 N3 102.2(15) . .
C1 N2 Cd2 132.3(13) . .
N3 N2 Cd2 125.5(11) . .
N3 N3 N2 111.6(9) 16_556 .
N3 N3 Cd1 126.2(3) 16_556 .
N2 N3 Cd1 122.3(10) . .
N5 N4 N5 109.2(18) 20_565 .
N5 N4 Cd1 125.4(9) 20_565 13_665
N5 N4 Cd1 125.4(9) . 13_665
N4 N5 C2 107.0(14) . .
N4 N5 Cd2 125.1(10) . .
C2 N5 Cd2 128.0(11) . .
C2 N6 H6A 120.0 . .
C2 N6 H6B 120.0 . .
H6A N6 H6B 120.0 . .
N2 C1 N2 112(2) . 16_556
N2 C1 N1 123.8(11) . .
N2 C1 N1 123.8(11) 16_556 .
C2 C2 N5 108.5(10) 20_565 .
C2 C2 N6 117.2(18) 20_565 .
N5 C2 N6 134(2) . .
S1C S1A S1C 94(10) 3_765 14_676
S1C S1A S1C 94(10) 3_765 .
S1C S1A S1C 94(10) 14_676 .
S1C S1A S1B 50(5) 3_765 3_765
S1C S1A S1B 50(5) 14_676 3_765
S1C S1A S1B 116(10) . 3_765
S1C S1A S1B 116(10) 3_765 14_676
S1C S1A S1B 50(4) 14_676 14_676
S1C S1A S1B 50(5) . 14_676
S1B S1A S1B 95(10) 3_765 14_676
S1C S1A S1A 57(8) 3_765 14_676
S1C S1A S1A 57(8) 14_676 14_676
S1C S1A S1A 57(8) . 14_676
S1B S1A S1A 59(9) 3_765 14_676
S1B S1A S1A 59(9) 14_676 14_676
S1C S1A O1 123(8) 3_765 14_676
S1C S1A O1 123(8) 14_676 14_676
S1C S1A O1 123(8) . 14_676
S1B S1A O1 121(9) 3_765 14_676
S1B S1A O1 121(9) 14_676 14_676
S1A S1A O1 180.00(10) 14_676 14_676
S1C S1B S1C 115(10) . 3_765
S1C S1B S1A 63(10) . 14_676
S1C S1B S1A 63(10) 3_765 14_676
S1C S1B S1B 28(10) . 14_676
S1C S1B S1B 88(10) 3_765 14_676
S1A S1B S1B 42(6) 14_676 14_676
S1C S1B S1B 88(10) . 3_765
S1C S1B S1B 28(10) 3_765 3_765
S1A S1B S1B 42(6) 14_676 3_765
S1B S1B S1B 60.00(3) 14_676 3_765
S1C S1B S1C 58(10) . 14_676
S1C S1B S1C 58(10) 3_765 14_676
S1A S1B S1C 31(9) 14_676 14_676
S1B S1B S1C 30.00(3) 14_676 14_676
S1B S1B S1C 30.004(19) 3_765 14_676
S1B S1C S1B 125(10) . 14_676
S1B S1C S1A 67(9) . 14_676
S1B S1C S1A 67(9) 14_676 14_676
S1B S1C S1A 67(9) . .
S1B S1C S1A 67(9) 14_676 .
S1A S1C S1A 65(10) 14_676 .
S1B S1C S1C 32(10) . 3_765
S1B S1C S1C 92(10) 14_676 3_765
S1A S1C S1C 43(5) 14_676 3_765
S1A S1C S1C 43(5) . 3_765
S1B S1C S1C 92(10) . 14_676
S1B S1C S1C 32(10) 14_676 14_676
S1A S1C S1C 43(5) 14_676 14_676
S1A S1C S1C 43(5) . 14_676
S1C S1C S1C 60.000(10) 3_765 14_676
S1B S1C S1B 62(10) . 3_765
S1B S1C S1B 62(10) 14_676 3_765
S1A S1C S1B 33(8) 14_676 3_765
S1A S1C S1B 33(8) . 3_765
S1C S1C S1B 29.996(9) 3_765 3_765
S1C S1C S1B 30.00(2) 14_676 3_765
O1 O1 S1A 180.00(10) 13_776 14_676

loop_
_geom_bond_atom_site_label_1
_geom_bond_atom_site_label_2
_geom_bond_distance
_geom_bond_site_symmetry_2
Cd1 N4 2.359(17) 15
Cd1 N4 2.359(17) 13_665
Cd1 N4 2.359(17) 17_655
Cd1 N3 2.393(14) 5_665
Cd1 N3 2.393(14) 3_655
Cd1 N3 2.393(14) .
Cd2 N2 2.340(17) 13_665
Cd2 N2 2.340(17) .
Cd2 N5 2.343(13) .
Cd2 N5 2.343(13) 13_665
Cd2 N5 2.343(13) 21_665
Cd2 N5 2.343(13) 9
N1 C1 1.38(3) .
N1 H1A 0.8600 .
N1 H1B 0.8600 .
N2 C1 1.33(2) .
N2 N3 1.37(2) .
N3 N3 1.21(3) 16_556
N4 N5 1.297(15) 20_565
N4 N5 1.297(15) .
N4 Cd1 2.359(17) 13_665
N5 C2 1.34(2) .
N6 C2 1.37(3) .
N6 H6A 0.8600 .
N6 H6B 0.8600 .
C1 N2 1.33(2) 16_556
C2 C2 1.26(4) 20_565
S1A S1C 1.21(15) 3_765
S1A S1C 1.21(15) 14_676
S1A S1C 1.21(15) .
S1A S1B 1.25(16) 3_765
S1A S1B 1.25(16) 14_676
S1A S1A 1.3(4) 14_676
S1A O1 1.9(3) 14_676
S1B S1C 1.04(10) .
S1B S1C 1.04(10) 3_765
S1B S1A 1.25(16) 14_676
S1B S1B 1.9(3) 14_676
S1B S1B 1.9(3) 3_765
S1B S1C 2.1(2) 14_676
S1C S1B 1.04(10) 14_676
S1C S1A 1.21(15) 14_676
S1C S1C 1.8(2) 3_765
S1C S1C 1.8(2) 14_676
S1C S1B 2.1(2) 3_765
O1 O1 1.6(4) 13_776
O1 S1A 1.9(3) 14_676
